data_4325559
loop_
_publ_author_name
'Mario Carrasco'
'Riccardo Peloso'
'Irene Resa'
'Amor Rodr\'iguez'
'Luis S\'anchez'
'Eleuterio \'Alvarez'
'Celia Maya'
'Rafael Andreu'
'Juan Jos\'e Calvente'
'Agust\'in Galindo'
'Ernesto Carmona'

_publ_contact_author_address
;
 Prof. Dr. Ernesto Carmona
 Instituto de Investigaciones Quimicas - Departamento de Quimica Inorganica, 
 Consejo Superior de Investigaciones Cientificas - Universidad de Sevilla, 
 Avda. Americo Vespucio s/n, 41092, Sevilla, Spain
;
_publ_contact_author_email guzman@us.es
_publ_contact_author_fax '+34 954 460565'
_publ_contact_author_name 'Prof. Dr. Ernesto Carmona'
_publ_contact_author_phone '+34 954 489558'
_publ_section_title
;
 Chemical Reactivity and Electrochemistry of Metal-Metal-Bonded Zincocenes
;
_journal_name_full 'Inorganic Chemistry'
_journal_page_first 6361
_journal_page_last 6371
_journal_paper_doi 10.1021/ic200816f
_journal_volume 50
_journal_year 2011
_chemical_formula_moiety 'C40 H52 Zn, 0.5(C6 H6)'
_chemical_formula_sum 'C43 H55 Zn'
_chemical_formula_weight 637.24
_chemical_name_systematic
; 
 ? 
;
_space_group_IT_number 14
_symmetry_cell_setting monoclinic
_symmetry_space_group_name_Hall '-P 2yn'
_symmetry_space_group_name_H-M 'P 1 21/n 1'
_atom_sites_solution_hydrogens geom
_atom_sites_solution_primary direct
_atom_sites_solution_secondary difmap
_audit_creation_method SHELXL-97
_cell_angle_alpha 90.00
_cell_angle_beta 95.310(2)
_cell_angle_gamma 90.00
_cell_formula_units_Z 4
_cell_length_a 10.7913(8)
_cell_length_b 15.3326(13)
_cell_length_c 22.3159(16)
_cell_measurement_reflns_used 6022
_cell_measurement_temperature 173(2)
_cell_measurement_theta_max 23.52
_cell_measurement_theta_min 2.31
_cell_volume 3676.5(5)
_computing_cell_refinement 'APEX2 Software Suite (Bruker, 2007)'
_computing_data_collection 'APEX2 Software Suite (Bruker, 2007)'
_computing_data_reduction 'APEX2 Software Suite (Bruker, 2007)'
_computing_molecular_graphics 'SHELXTL (Sheldrick, 2008)'
_computing_publication_material 'SHELXTL and publCIF (Westrip, 2010)'
_computing_structure_refinement 'SHELXL97 (Sheldrick, 2008)'
_computing_structure_solution 'SIR2002 (Burla et al., 2003)'
_diffrn_ambient_temperature 173(2)
_diffrn_detector_area_resol_mean 8.26
_diffrn_measured_fraction_theta_full 0.992
_diffrn_measured_fraction_theta_max 0.992
_diffrn_measurement_device_type
;
 Bruker-Nonius X8kappa APEX II CCD area detector
;
_diffrn_measurement_method 'phi and omega scans with narrow frames'
_diffrn_radiation_monochromator graphite
_diffrn_radiation_source 'fine-focus sealed tube'
_diffrn_radiation_type MoK\a
_diffrn_radiation_wavelength 0.71073
_diffrn_reflns_av_R_equivalents 0.0622
_diffrn_reflns_av_sigmaI/netI 0.0649
_diffrn_reflns_limit_h_max 10
_diffrn_reflns_limit_h_min -15
_diffrn_reflns_limit_k_max 21
_diffrn_reflns_limit_k_min -21
_diffrn_reflns_limit_l_max 31
_diffrn_reflns_limit_l_min -30
_diffrn_reflns_number 46824
_diffrn_reflns_theta_full 30.52
_diffrn_reflns_theta_max 30.52
_diffrn_reflns_theta_min 1.61
_diffrn_standards_decay_% 0
_exptl_absorpt_coefficient_mu 0.695
_exptl_absorpt_correction_T_max 0.9151
_exptl_absorpt_correction_T_min 0.8509
_exptl_absorpt_correction_type multi-scan
_exptl_absorpt_process_details
;
program SADABS, Bruker (2001).
;
_exptl_crystal_colour colourless
_exptl_crystal_density_diffrn 1.151
_exptl_crystal_description plate
_exptl_crystal_F_000 1372
_exptl_crystal_size_max 0.24
_exptl_crystal_size_mid 0.24
_exptl_crystal_size_min 0.13
_refine_diff_density_max 0.730
_refine_diff_density_min -0.544
_refine_diff_density_rms 0.076
_refine_ls_extinction_method none
_refine_ls_goodness_of_fit_ref 1.040
_refine_ls_hydrogen_treatment constr
_refine_ls_matrix_type full
_refine_ls_number_parameters 410
_refine_ls_number_reflns 10825
_refine_ls_number_restraints 0
_refine_ls_restrained_S_all 1.040
_refine_ls_R_factor_all 0.0958
_refine_ls_R_factor_gt 0.0514
_refine_ls_shift/su_max 0.000
_refine_ls_shift/su_mean 0.000
_refine_ls_structure_factor_coef Fsqd
_refine_ls_weighting_details 'calc w=1/[\s^2^(Fo^2^)+(0.0612P)^2^+0.6476P] where P=(Fo^2^+2Fc^2^)/3'
_refine_ls_weighting_scheme calc
_refine_ls_wR_factor_gt 0.1197
_refine_ls_wR_factor_ref 0.1395
_reflns_number_gt 6800
_reflns_number_total 10825
_reflns_threshold_expression >2sigma(I)
_cod_data_source_file ic200816f_si_001_2.cif
_cod_data_source_block 2
_cod_database_code 4325559

loop_
_symmetry_equiv_pos_as_xyz
'x, y, z'
'-x+1/2, y+1/2, -z+1/2'
'-x, -y, -z'
'x-1/2, -y-1/2, z-1/2'

loop_
_atom_site_label
_atom_site_type_symbol
_atom_site_fract_x
_atom_site_fract_y
_atom_site_fract_z
_atom_site_U_iso_or_equiv
_atom_site_adp_type
_atom_site_occupancy
_atom_site_symmetry_multiplicity
_atom_site_calc_flag
_atom_site_refinement_flags
Zn1 Zn 0.46380(2) 0.295577(18) 0.191522(11) 0.03019(9) Uani 1 1 d .
C1 C 0.50120(18) 0.17415(14) 0.21385(8) 0.0219(4) Uani 1 1 d .
C2 C 0.50125(18) 0.14499(14) 0.27392(8) 0.0234(4) Uani 1 1 d .
C3 C 0.5225(2) 0.05723(15) 0.28838(9) 0.0283(5) Uani 1 1 d .
H3 H 0.5217 0.0386 0.3289 0.034 Uiso 1 1 calc R
C4 C 0.5446(2) -0.00268(15) 0.24457(9) 0.0302(5) Uani 1 1 d .
H4 H 0.5572 -0.0624 0.2546 0.036 Uiso 1 1 calc R
C5 C 0.5484(2) 0.02526(15) 0.18556(9) 0.0292(5) Uani 1 1 d .
H5 H 0.5656 -0.0155 0.1553 0.035 Uiso 1 1 calc R
C6 C 0.52724(19) 0.11207(14) 0.17032(8) 0.0239(4) Uani 1 1 d .
C7 C 0.48598(19) 0.20744(14) 0.32431(8) 0.0247(4) Uani 1 1 d .
C8 C 0.5910(2) 0.25439(15) 0.34893(9) 0.0277(5) Uani 1 1 d .
C9 C 0.5772(2) 0.31208(17) 0.39620(10) 0.0373(6) Uani 1 1 d .
H9 H 0.6469 0.3446 0.4129 0.045 Uiso 1 1 calc R
C10 C 0.4634(3) 0.32250(18) 0.41895(10) 0.0408(6) Uani 1 1 d .
H10 H 0.4552 0.3622 0.4510 0.049 Uiso 1 1 calc R
C11 C 0.3616(2) 0.27535(17) 0.39512(10) 0.0378(6) Uani 1 1 d .
H11 H 0.2837 0.2832 0.4110 0.045 Uiso 1 1 calc R
C12 C 0.3708(2) 0.21650(16) 0.34812(9) 0.0306(5) Uani 1 1 d .
C13 C 0.7198(2) 0.23617(17) 0.32903(10) 0.0333(5) Uani 1 1 d .
H13 H 0.7090 0.2092 0.2881 0.040 Uiso 1 1 calc R
C14 C 0.7993(3) 0.3183(2) 0.32544(13) 0.0493(7) Uani 1 1 d .
H14A H 0.7556 0.3602 0.2979 0.074 Uiso 1 1 calc R
H14B H 0.8791 0.3028 0.3106 0.074 Uiso 1 1 calc R
H14C H 0.8142 0.3444 0.3655 0.074 Uiso 1 1 calc R
C15 C 0.7888(3) 0.1712(2) 0.37169(15) 0.0562(8) Uani 1 1 d .
H15A H 0.8011 0.1965 0.4121 0.084 Uiso 1 1 calc R
H15B H 0.8698 0.1578 0.3574 0.084 Uiso 1 1 calc R
H15C H 0.7398 0.1176 0.3730 0.084 Uiso 1 1 calc R
C16 C 0.2579(2) 0.16241(19) 0.32469(10) 0.0400(6) Uani 1 1 d .
H16 H 0.2873 0.1167 0.2973 0.048 Uiso 1 1 calc R
C17 C 0.1965(3) 0.1162(2) 0.37402(13) 0.0561(8) Uani 1 1 d .
H17A H 0.2593 0.0832 0.3992 0.084 Uiso 1 1 calc R
H17B H 0.1327 0.0762 0.3560 0.084 Uiso 1 1 calc R
H17C H 0.1578 0.1593 0.3988 0.084 Uiso 1 1 calc R
C18 C 0.1626(3) 0.2181(3) 0.2879(2) 0.1024(17) Uani 1 1 d .
H18A H 0.1351 0.2654 0.3130 0.154 Uiso 1 1 calc R
H18B H 0.0910 0.1820 0.2735 0.154 Uiso 1 1 calc R
H18C H 0.2003 0.2428 0.2534 0.154 Uiso 1 1 calc R
C19 C 0.5370(2) 0.13926(14) 0.10620(8) 0.0252(4) Uani 1 1 d .
C20 C 0.4357(2) 0.12714(16) 0.06301(9) 0.0323(5) Uani 1 1 d .
C21 C 0.4466(2) 0.15688(18) 0.00441(10) 0.0403(6) Uani 1 1 d .
H21 H 0.3789 0.1491 -0.0255 0.048 Uiso 1 1 calc R
C22 C 0.5532(3) 0.19702(19) -0.01085(10) 0.0442(7) Uani 1 1 d .
H22 H 0.5574 0.2187 -0.0505 0.053 Uiso 1 1 calc R
C23 C 0.6541(2) 0.20574(18) 0.03157(10) 0.0396(6) Uani 1 1 d .
H23 H 0.7280 0.2326 0.0206 0.048 Uiso 1 1 calc R
C24 C 0.6490(2) 0.17561(17) 0.09049(9) 0.0313(5) Uani 1 1 d .
C25 C 0.3179(2) 0.0815(2) 0.07827(11) 0.0451(7) Uani 1 1 d .
H25 H 0.3364 0.0496 0.1172 0.054 Uiso 1 1 calc R
C26 C 0.2145(3) 0.1438(3) 0.0852(2) 0.1073(17) Uani 1 1 d .
H26A H 0.2397 0.1853 0.1174 0.161 Uiso 1 1 calc R
H26B H 0.1408 0.1117 0.0953 0.161 Uiso 1 1 calc R
H26C H 0.1950 0.1755 0.0473 0.161 Uiso 1 1 calc R
C27 C 0.2726(4) 0.0152(3) 0.0295(2) 0.1022(15) Uani 1 1 d .
H27A H 0.2151 -0.0261 0.0459 0.153 Uiso 1 1 calc R
H27B H 0.3441 -0.0167 0.0164 0.153 Uiso 1 1 calc R
H27C H 0.2297 0.0459 -0.0049 0.153 Uiso 1 1 calc R
C28 C 0.7663(2) 0.17620(19) 0.13421(10) 0.0395(6) Uani 1 1 d .
H28 H 0.7429 0.1500 0.1726 0.047 Uiso 1 1 calc R
C29 C 0.8167(3) 0.2671(3) 0.14964(17) 0.0825(12) Uani 1 1 d .
H29A H 0.8450 0.2942 0.1135 0.124 Uiso 1 1 calc R
H29B H 0.8866 0.2627 0.1808 0.124 Uiso 1 1 calc R
H29C H 0.7508 0.3029 0.1645 0.124 Uiso 1 1 calc R
C30 C 0.8642(3) 0.1174(3) 0.11164(14) 0.0852(14) Uani 1 1 d .
H30A H 0.8882 0.1397 0.0732 0.128 Uiso 1 1 calc R
H30B H 0.8306 0.0583 0.1059 0.128 Uiso 1 1 calc R
H30C H 0.9373 0.1160 0.1411 0.128 Uiso 1 1 calc R
C31 C 0.3017(2) 0.38922(16) 0.16419(10) 0.0349(5) Uani 1 1 d .
C32 C 0.3835(2) 0.38756(16) 0.11789(10) 0.0350(5) Uani 1 1 d .
C33 C 0.5015(2) 0.41856(16) 0.14184(11) 0.0371(5) Uani 1 1 d .
C34 C 0.4940(2) 0.43964(16) 0.20360(11) 0.0370(5) Uani 1 1 d .
C35 C 0.3709(2) 0.42153(16) 0.21758(10) 0.0357(5) Uani 1 1 d .
C36 C 0.1645(2) 0.3712(2) 0.15565(13) 0.0507(7) Uani 1 1 d .
H36A H 0.1226 0.4183 0.1320 0.076 Uiso 1 1 calc R
H36B H 0.1314 0.3678 0.1950 0.076 Uiso 1 1 calc R
H36C H 0.1499 0.3158 0.1343 0.076 Uiso 1 1 calc R
C37 C 0.3472(3) 0.36927(19) 0.05199(11) 0.0512(7) Uani 1 1 d .
H37A H 0.3225 0.4238 0.0314 0.077 Uiso 1 1 calc R
H37B H 0.2774 0.3282 0.0481 0.077 Uiso 1 1 calc R
H37C H 0.4183 0.3439 0.0338 0.077 Uiso 1 1 calc R
C38 C 0.6085(3) 0.4393(2) 0.10500(14) 0.0557(8) Uani 1 1 d .
H38A H 0.6223 0.3900 0.0784 0.084 Uiso 1 1 calc R
H38B H 0.6840 0.4497 0.1320 0.084 Uiso 1 1 calc R
H38C H 0.5886 0.4915 0.0807 0.084 Uiso 1 1 calc R
C39 C 0.5906(3) 0.48574(19) 0.24477(13) 0.0536(7) Uani 1 1 d .
H39A H 0.5741 0.5486 0.2437 0.080 Uiso 1 1 calc R
H39B H 0.6732 0.4745 0.2316 0.080 Uiso 1 1 calc R
H39C H 0.5875 0.4642 0.2859 0.080 Uiso 1 1 calc R
C40 C 0.3188(3) 0.44273(19) 0.27629(11) 0.0475(7) Uani 1 1 d .
H40A H 0.3767 0.4225 0.3098 0.071 Uiso 1 1 calc R
H40B H 0.2384 0.4135 0.2778 0.071 Uiso 1 1 calc R
H40C H 0.3075 0.5059 0.2794 0.071 Uiso 1 1 calc R
C41 C 0.4384(3) 0.0774(3) 0.50756(13) 0.0686(10) Uani 1 1 d .
H41 H 0.3964 0.1308 0.5133 0.082 Uiso 1 1 calc R
C42 C 0.5295(3) 0.0733(3) 0.46981(13) 0.0649(9) Uani 1 1 d .
H42 H 0.5502 0.1238 0.4481 0.078 Uiso 1 1 calc R
C43 C 0.5924(3) -0.0038(3) 0.46261(13) 0.0682(10) Uani 1 1 d .
H43 H 0.6575 -0.0057 0.4368 0.082 Uiso 1 1 calc R

loop_
_atom_site_aniso_label
_atom_site_aniso_U_11
_atom_site_aniso_U_22
_atom_site_aniso_U_33
_atom_site_aniso_U_23
_atom_site_aniso_U_13
_atom_site_aniso_U_12
Zn1 0.03389(16) 0.02245(14) 0.03474(13) 0.00235(11) 0.00590(10) 0.00416(11)
C1 0.0177(10) 0.0215(10) 0.0272(8) 0.0004(8) 0.0053(7) -0.0003(8)
C2 0.0202(10) 0.0259(11) 0.0248(8) -0.0008(8) 0.0067(7) -0.0015(8)
C3 0.0296(12) 0.0286(12) 0.0276(9) 0.0047(9) 0.0078(8) -0.0024(9)
C4 0.0329(12) 0.0225(11) 0.0364(10) 0.0055(9) 0.0089(9) 0.0020(9)
C5 0.0322(12) 0.0252(12) 0.0311(10) -0.0013(9) 0.0080(9) 0.0027(9)
C6 0.0208(10) 0.0273(12) 0.0248(8) -0.0001(8) 0.0075(7) 0.0026(8)
C7 0.0269(11) 0.0252(11) 0.0227(8) 0.0007(8) 0.0066(7) -0.0008(9)
C8 0.0290(12) 0.0288(12) 0.0257(9) 0.0011(9) 0.0050(8) -0.0031(9)
C9 0.0376(14) 0.0396(15) 0.0344(11) -0.0075(10) 0.0025(10) -0.0081(11)
C10 0.0520(16) 0.0393(15) 0.0323(11) -0.0123(10) 0.0093(11) 0.0005(12)
C11 0.0385(14) 0.0438(16) 0.0330(10) -0.0071(10) 0.0135(10) 0.0020(11)
C12 0.0302(12) 0.0353(14) 0.0270(9) -0.0036(9) 0.0074(8) -0.0020(10)
C13 0.0267(12) 0.0402(14) 0.0334(10) -0.0017(10) 0.0051(9) -0.0077(10)
C14 0.0368(15) 0.0477(18) 0.0642(16) 0.0187(14) 0.0093(13) -0.0066(12)
C15 0.0398(16) 0.0468(18) 0.084(2) 0.0171(16) 0.0163(15) 0.0075(13)
C16 0.0259(12) 0.0557(18) 0.0401(11) -0.0158(12) 0.0118(10) -0.0066(11)
C17 0.064(2) 0.0469(19) 0.0591(16) -0.0054(14) 0.0166(15) -0.0203(15)
C18 0.059(2) 0.119(4) 0.120(3) 0.063(3) -0.042(2) -0.044(2)
C19 0.0292(11) 0.0242(11) 0.0231(8) -0.0013(8) 0.0070(8) 0.0040(9)
C20 0.0304(12) 0.0363(14) 0.0304(10) 0.0006(9) 0.0031(9) 0.0000(10)
C21 0.0413(15) 0.0504(17) 0.0283(10) 0.0020(11) -0.0016(10) 0.0002(12)
C22 0.0486(16) 0.0597(19) 0.0259(10) 0.0068(11) 0.0113(10) 0.0032(13)
C23 0.0351(13) 0.0539(17) 0.0320(10) 0.0077(11) 0.0150(9) 0.0007(12)
C24 0.0287(12) 0.0404(14) 0.0258(9) 0.0000(9) 0.0085(8) 0.0008(10)
C25 0.0345(14) 0.0579(19) 0.0417(12) 0.0111(13) -0.0033(10) -0.0124(13)
C26 0.055(2) 0.081(3) 0.196(5) -0.022(3) 0.066(3) -0.015(2)
C27 0.093(3) 0.070(3) 0.147(4) -0.036(3) 0.028(3) -0.042(2)
C28 0.0245(12) 0.0600(18) 0.0352(11) 0.0084(11) 0.0089(9) -0.0036(11)
C29 0.068(2) 0.081(3) 0.092(2) 0.019(2) -0.032(2) -0.029(2)
C30 0.054(2) 0.145(4) 0.0559(17) 0.003(2) 0.0027(15) 0.049(2)
C31 0.0363(13) 0.0270(13) 0.0416(11) 0.0022(10) 0.0041(10) 0.0104(10)
C32 0.0449(15) 0.0250(12) 0.0348(10) 0.0049(10) 0.0030(10) 0.0093(10)
C33 0.0443(15) 0.0205(12) 0.0479(12) 0.0059(10) 0.0111(11) 0.0053(10)
C34 0.0410(14) 0.0221(13) 0.0472(12) -0.0005(10) 0.0007(11) 0.0047(10)
C35 0.0436(15) 0.0261(13) 0.0376(11) 0.0003(10) 0.0042(10) 0.0112(10)
C36 0.0354(15) 0.059(2) 0.0571(15) -0.0032(14) 0.0001(12) 0.0143(13)
C37 0.071(2) 0.0449(18) 0.0370(12) 0.0042(12) 0.0039(12) 0.0124(14)
C38 0.060(2) 0.0384(17) 0.0723(18) 0.0095(15) 0.0273(15) -0.0054(14)
C39 0.0575(19) 0.0324(16) 0.0684(17) -0.0057(14) -0.0072(14) -0.0015(13)
C40 0.0624(19) 0.0403(17) 0.0406(12) -0.0040(12) 0.0094(12) 0.0139(13)
C41 0.075(2) 0.085(3) 0.0460(15) 0.0030(17) 0.0034(15) 0.029(2)
C42 0.070(2) 0.073(3) 0.0518(15) 0.0224(16) 0.0068(15) -0.0023(19)
C43 0.051(2) 0.109(3) 0.0465(15) 0.0099(19) 0.0151(14) 0.012(2)

loop_
_atom_type_symbol
_atom_type_description
_atom_type_scat_dispersion_real
_atom_type_scat_dispersion_imag
_atom_type_scat_source
C C 0.0033 0.0016 'International Tables Vol C Tables 4.2.6.8 and 6.1.1.4'
H H 0.0000 0.0000 'International Tables Vol C Tables 4.2.6.8 and 6.1.1.4'
Zn Zn 0.2839 1.4301 'International Tables Vol C Tables 4.2.6.8 and 6.1.1.4'

loop_
_geom_angle_atom_site_label_1
_geom_angle_atom_site_label_2
_geom_angle_atom_site_label_3
_geom_angle
_geom_angle_site_symmetry_1
_geom_angle_site_symmetry_3
C1 Zn1 C33 151.85(8) . .
C1 Zn1 C34 151.63(9) . .
C33 Zn1 C34 37.02(9) . .
C1 Zn1 C32 145.93(8) . .
C33 Zn1 C32 36.51(9) . .
C34 Zn1 C32 61.19(9) . .
C1 Zn1 C35 145.72(8) . .
C33 Zn1 C35 61.15(9) . .
C34 Zn1 C35 36.60(9) . .
C32 Zn1 C35 60.74(8) . .
C1 Zn1 C31 142.54(9) . .
C33 Zn1 C31 60.83(9) . .
C34 Zn1 C31 61.07(9) . .
C32 Zn1 C31 36.15(8) . .
C35 Zn1 C31 36.52(8) . .
C6 C1 C2 117.29(19) . .
C6 C1 Zn1 121.12(14) . .
C2 C1 Zn1 121.59(15) . .
C3 C2 C1 120.61(19) . .
C3 C2 C7 117.99(17) . .
C1 C2 C7 121.31(19) . .
C4 C3 C2 120.89(19) . .
C4 C3 H3 119.6 . .
C2 C3 H3 119.6 . .
C3 C4 C5 119.3(2) . .
C3 C4 H4 120.4 . .
C5 C4 H4 120.4 . .
C6 C5 C4 120.6(2) . .
C6 C5 H5 119.7 . .
C4 C5 H5 119.7 . .
C5 C6 C1 121.24(18) . .
C5 C6 C19 118.36(18) . .
C1 C6 C19 120.37(19) . .
C12 C7 C8 120.67(19) . .
C12 C7 C2 120.70(19) . .
C8 C7 C2 118.57(18) . .
C9 C8 C7 118.6(2) . .
C9 C8 C13 120.1(2) . .
C7 C8 C13 120.98(19) . .
C10 C9 C8 120.9(2) . .
C10 C9 H9 119.6 . .
C8 C9 H9 119.6 . .
C9 C10 C11 120.1(2) . .
C9 C10 H10 120.0 . .
C11 C10 H10 120.0 . .
C10 C11 C12 121.3(2) . .
C10 C11 H11 119.4 . .
C12 C11 H11 119.4 . .
C11 C12 C7 118.5(2) . .
C11 C12 C16 119.9(2) . .
C7 C12 C16 121.58(19) . .
C8 C13 C15 110.11(19) . .
C8 C13 C14 113.3(2) . .
C15 C13 C14 109.1(2) . .
C8 C13 H13 108.1 . .
C15 C13 H13 108.1 . .
C14 C13 H13 108.1 . .
C13 C14 H14A 109.5 . .
C13 C14 H14B 109.5 . .
H14A C14 H14B 109.5 . .
C13 C14 H14C 109.5 . .
H14A C14 H14C 109.5 . .
H14B C14 H14C 109.5 . .
C13 C15 H15A 109.5 . .
C13 C15 H15B 109.5 . .
H15A C15 H15B 109.5 . .
C13 C15 H15C 109.5 . .
H15A C15 H15C 109.5 . .
H15B C15 H15C 109.5 . .
C17 C16 C18 109.7(3) . .
C17 C16 C12 113.3(2) . .
C18 C16 C12 111.0(2) . .
C17 C16 H16 107.5 . .
C18 C16 H16 107.5 . .
C12 C16 H16 107.5 . .
C16 C17 H17A 109.5 . .
C16 C17 H17B 109.5 . .
H17A C17 H17B 109.5 . .
C16 C17 H17C 109.5 . .
H17A C17 H17C 109.5 . .
H17B C17 H17C 109.5 . .
C16 C18 H18A 109.5 . .
C16 C18 H18B 109.5 . .
H18A C18 H18B 109.5 . .
C16 C18 H18C 109.5 . .
H18A C18 H18C 109.5 . .
H18B C18 H18C 109.5 . .
C20 C19 C24 121.05(18) . .
C20 C19 C6 119.94(19) . .
C24 C19 C6 119.01(18) . .
C21 C20 C19 118.1(2) . .
C21 C20 C25 120.3(2) . .
C19 C20 C25 121.55(19) . .
C22 C21 C20 121.5(2) . .
C22 C21 H21 119.3 . .
C20 C21 H21 119.3 . .
C21 C22 C23 119.9(2) . .
C21 C22 H22 120.1 . .
C23 C22 H22 120.1 . .
C22 C23 C24 121.0(2) . .
C22 C23 H23 119.5 . .
C24 C23 H23 119.5 . .
C23 C24 C19 118.3(2) . .
C23 C24 C28 119.8(2) . .
C19 C24 C28 121.68(19) . .
C26 C25 C20 112.2(3) . .
C26 C25 C27 107.8(3) . .
C20 C25 C27 111.4(2) . .
C26 C25 H25 108.4 . .
C20 C25 H25 108.4 . .
C27 C25 H25 108.4 . .
C25 C26 H26A 109.5 . .
C25 C26 H26B 109.5 . .
H26A C26 H26B 109.5 . .
C25 C26 H26C 109.5 . .
H26A C26 H26C 109.5 . .
H26B C26 H26C 109.5 . .
C25 C27 H27A 109.5 . .
C25 C27 H27B 109.5 . .
H27A C27 H27B 109.5 . .
C25 C27 H27C 109.5 . .
H27A C27 H27C 109.5 . .
H27B C27 H27C 109.5 . .
C30 C28 C29 112.1(3) . .
C30 C28 C24 110.3(2) . .
C29 C28 C24 114.1(2) . .
C30 C28 H28 106.6 . .
C29 C28 H28 106.6 . .
C24 C28 H28 106.6 . .
C28 C29 H29A 109.5 . .
C28 C29 H29B 109.5 . .
H29A C29 H29B 109.5 . .
C28 C29 H29C 109.5 . .
H29A C29 H29C 109.5 . .
H29B C29 H29C 109.5 . .
C28 C30 H30A 109.5 . .
C28 C30 H30B 109.5 . .
H30A C30 H30B 109.5 . .
C28 C30 H30C 109.5 . .
H30A C30 H30C 109.5 . .
H30B C30 H30C 109.5 . .
C32 C31 C35 107.4(2) . .
C32 C31 C36 125.2(2) . .
C35 C31 C36 126.9(2) . .
C32 C31 Zn1 70.92(13) . .
C35 C31 Zn1 70.79(13) . .
C36 C31 Zn1 129.45(18) . .
C33 C32 C31 108.5(2) . .
C33 C32 C37 124.9(2) . .
C31 C32 C37 126.0(2) . .
C33 C32 Zn1 70.53(13) . .
C31 C32 Zn1 72.93(13) . .
C37 C32 Zn1 129.36(18) . .
C32 C33 C34 108.2(2) . .
C32 C33 C38 124.8(2) . .
C34 C33 C38 126.3(2) . .
C32 C33 Zn1 72.96(13) . .
C34 C33 Zn1 71.56(14) . .
C38 C33 Zn1 128.87(18) . .
C35 C34 C33 107.8(2) . .
C35 C34 C39 124.6(2) . .
C33 C34 C39 126.9(2) . .
C35 C34 Zn1 72.88(14) . .
C33 C34 Zn1 71.42(14) . .
C39 C34 Zn1 128.43(18) . .
C34 C35 C31 108.1(2) . .
C34 C35 C40 125.5(2) . .
C31 C35 C40 126.1(2) . .
C34 C35 Zn1 70.52(13) . .
C31 C35 Zn1 72.69(13) . .
C40 C35 Zn1 127.83(17) . .
C31 C36 H36A 109.5 . .
C31 C36 H36B 109.5 . .
H36A C36 H36B 109.5 . .
C31 C36 H36C 109.5 . .
H36A C36 H36C 109.5 . .
H36B C36 H36C 109.5 . .
C32 C37 H37A 109.5 . .
C32 C37 H37B 109.5 . .
H37A C37 H37B 109.5 . .
C32 C37 H37C 109.5 . .
H37A C37 H37C 109.5 . .
H37B C37 H37C 109.5 . .
C33 C38 H38A 109.5 . .
C33 C38 H38B 109.5 . .
H38A C38 H38B 109.5 . .
C33 C38 H38C 109.5 . .
H38A C38 H38C 109.5 . .
H38B C38 H38C 109.5 . .
C34 C39 H39A 109.5 . .
C34 C39 H39B 109.5 . .
H39A C39 H39B 109.5 . .
C34 C39 H39C 109.5 . .
H39A C39 H39C 109.5 . .
H39B C39 H39C 109.5 . .
C35 C40 H40A 109.5 . .
C35 C40 H40B 109.5 . .
H40A C40 H40B 109.5 . .
C35 C40 H40C 109.5 . .
H40A C40 H40C 109.5 . .
H40B C40 H40C 109.5 . .
C42 C41 C43 119.2(3) . 3_656
C42 C41 H41 120.4 . .
C43 C41 H41 120.4 3_656 .
C41 C42 C43 120.4(3) . .
C41 C42 H42 119.8 . .
C43 C42 H42 119.8 . .
C41 C43 C42 120.4(3) 3_656 .
C41 C43 H43 119.8 3_656 .
C42 C43 H43 119.8 . .

loop_
_geom_bond_atom_site_label_1
_geom_bond_atom_site_label_2
_geom_bond_distance
_geom_bond_site_symmetry_2
Zn1 C1 1.960(2) .
Zn1 C33 2.243(2) .
Zn1 C34 2.245(3) .
Zn1 C32 2.275(2) .
Zn1 C35 2.276(2) .
Zn1 C31 2.301(2) .
C1 C6 1.407(3) .
C1 C2 1.413(3) .
C2 C3 1.398(3) .
C2 C7 1.498(3) .
C3 C4 1.378(3) .
C3 H3 0.9500 .
C4 C5 1.389(3) .
C4 H4 0.9500 .
C5 C6 1.387(3) .
C5 H5 0.9500 .
C6 C19 1.503(3) .
C7 C12 1.403(3) .
C7 C8 1.411(3) .
C8 C9 1.395(3) .
C8 C13 1.523(3) .
C9 C10 1.380(3) .
C9 H9 0.9500 .
C10 C11 1.380(4) .
C10 H10 0.9500 .
C11 C12 1.394(3) .
C11 H11 0.9500 .
C12 C16 1.526(3) .
C13 C15 1.524(4) .
C13 C14 1.530(4) .
C13 H13 1.0000 .
C14 H14A 0.9800 .
C14 H14B 0.9800 .
C14 H14C 0.9800 .
C15 H15A 0.9800 .
C15 H15B 0.9800 .
C15 H15C 0.9800 .
C16 C17 1.512(4) .
C16 C18 1.518(4) .
C16 H16 1.0000 .
C17 H17A 0.9800 .
C17 H17B 0.9800 .
C17 H17C 0.9800 .
C18 H18A 0.9800 .
C18 H18B 0.9800 .
C18 H18C 0.9800 .
C19 C20 1.401(3) .
C19 C24 1.405(3) .
C20 C21 1.400(3) .
C20 C25 1.517(3) .
C21 C22 1.374(4) .
C21 H21 0.9500 .
C22 C23 1.382(4) .
C22 H22 0.9500 .
C23 C24 1.399(3) .
C23 H23 0.9500 .
C24 C28 1.524(3) .
C25 C26 1.487(5) .
C25 C27 1.535(5) .
C25 H25 1.0000 .
C26 H26A 0.9800 .
C26 H26B 0.9800 .
C26 H26C 0.9800 .
C27 H27A 0.9800 .
C27 H27B 0.9800 .
C27 H27C 0.9800 .
C28 C30 1.511(4) .
C28 C29 1.524(4) .
C28 H28 1.0000 .
C29 H29A 0.9800 .
C29 H29B 0.9800 .
C29 H29C 0.9800 .
C30 H30A 0.9800 .
C30 H30B 0.9800 .
C30 H30C 0.9800 .
C31 C32 1.420(3) .
C31 C35 1.434(3) .
C31 C36 1.501(4) .
C32 C33 1.416(4) .
C32 C37 1.513(3) .
C33 C34 1.425(3) .
C33 C38 1.512(4) .
C34 C35 1.420(4) .
C34 C39 1.501(4) .
C35 C40 1.508(3) .
C36 H36A 0.9800 .
C36 H36B 0.9800 .
C36 H36C 0.9800 .
C37 H37A 0.9800 .
C37 H37B 0.9800 .
C37 H37C 0.9800 .
C38 H38A 0.9800 .
C38 H38B 0.9800 .
C38 H38C 0.9800 .
C39 H39A 0.9800 .
C39 H39B 0.9800 .
C39 H39C 0.9800 .
C40 H40A 0.9800 .
C40 H40B 0.9800 .
C40 H40C 0.9800 .
C41 C42 1.354(4) .
C41 C43 1.367(5) 3_656
C41 H41 0.9500 .
C42 C43 1.379(5) .
C42 H42 0.9500 .
C43 C41 1.367(5) 3_656
C43 H43 0.9500 .

loop_
_geom_torsion_atom_site_label_1
_geom_torsion_atom_site_label_2
_geom_torsion_atom_site_label_3
_geom_torsion_atom_site_label_4
_geom_torsion
_geom_torsion_site_symmetry_1
_geom_torsion_site_symmetry_4
C33 Zn1 C1 C6 -45.1(3) . .
C34 Zn1 C1 C6 -129.3(2) . .
C32 Zn1 C1 C6 28.8(3) . .
C35 Zn1 C1 C6 157.13(16) . .
C31 Zn1 C1 C6 92.7(2) . .
C33 Zn1 C1 C2 135.92(19) . .
C34 Zn1 C1 C2 51.7(3) . .
C32 Zn1 C1 C2 -150.20(16) . .
C35 Zn1 C1 C2 -21.9(3) . .
C31 Zn1 C1 C2 -86.3(2) . .
C6 C1 C2 C3 -2.0(3) . .
Zn1 C1 C2 C3 177.02(16) . .
C6 C1 C2 C7 174.44(19) . .
Zn1 C1 C2 C7 -6.5(3) . .
C1 C2 C3 C4 0.4(3) . .
C7 C2 C3 C4 -176.2(2) . .
C2 C3 C4 C5 1.4(3) . .
C3 C4 C5 C6 -1.5(3) . .
C4 C5 C6 C1 -0.2(3) . .
C4 C5 C6 C19 177.8(2) . .
C2 C1 C6 C5 1.9(3) . .
Zn1 C1 C6 C5 -177.14(16) . .
C2 C1 C6 C19 -176.07(18) . .
Zn1 C1 C6 C19 4.9(3) . .
C3 C2 C7 C12 -82.5(3) . .
C1 C2 C7 C12 101.0(2) . .
C3 C2 C7 C8 95.0(2) . .
C1 C2 C7 C8 -81.5(3) . .
C12 C7 C8 C9 -2.0(3) . .
C2 C7 C8 C9 -179.5(2) . .
C12 C7 C8 C13 171.8(2) . .
C2 C7 C8 C13 -5.7(3) . .
C7 C8 C9 C10 0.7(4) . .
C13 C8 C9 C10 -173.2(2) . .
C8 C9 C10 C11 0.2(4) . .
C9 C10 C11 C12 0.2(4) . .
C10 C11 C12 C7 -1.5(4) . .
C10 C11 C12 C16 177.3(2) . .
C8 C7 C12 C11 2.4(3) . .
C2 C7 C12 C11 179.8(2) . .
C8 C7 C12 C16 -176.3(2) . .
C2 C7 C12 C16 1.1(3) . .
C9 C8 C13 C15 79.4(3) . .
C7 C8 C13 C15 -94.4(3) . .
C9 C8 C13 C14 -43.1(3) . .
C7 C8 C13 C14 143.2(2) . .
C11 C12 C16 C17 -50.3(3) . .
C7 C12 C16 C17 128.3(3) . .
C11 C12 C16 C18 73.6(3) . .
C7 C12 C16 C18 -107.7(3) . .
C5 C6 C19 C20 82.8(3) . .
C1 C6 C19 C20 -99.2(3) . .
C5 C6 C19 C24 -96.4(3) . .
C1 C6 C19 C24 81.6(3) . .
C24 C19 C20 C21 -3.6(4) . .
C6 C19 C20 C21 177.2(2) . .
C24 C19 C20 C25 175.1(2) . .
C6 C19 C20 C25 -4.1(3) . .
C19 C20 C21 C22 -0.1(4) . .
C25 C20 C21 C22 -178.8(3) . .
C20 C21 C22 C23 2.5(4) . .
C21 C22 C23 C24 -1.1(4) . .
C22 C23 C24 C19 -2.5(4) . .
C22 C23 C24 C28 172.7(3) . .
C20 C19 C24 C23 4.9(4) . .
C6 C19 C24 C23 -176.0(2) . .
C20 C19 C24 C28 -170.2(2) . .
C6 C19 C24 C28 8.9(3) . .
C21 C20 C25 C26 -77.4(4) . .
C19 C20 C25 C26 104.0(3) . .
C21 C20 C25 C27 43.6(4) . .
C19 C20 C25 C27 -135.0(3) . .
C23 C24 C28 C30 -62.3(4) . .
C19 C24 C28 C30 112.7(3) . .
C23 C24 C28 C29 64.9(3) . .
C19 C24 C28 C29 -120.1(3) . .
C1 Zn1 C31 C32 -121.48(17) . .
C33 Zn1 C31 C32 37.22(15) . .
C34 Zn1 C31 C32 79.82(16) . .
C35 Zn1 C31 C32 117.2(2) . .
C1 Zn1 C31 C35 121.36(17) . .
C33 Zn1 C31 C35 -79.93(16) . .
C34 Zn1 C31 C35 -37.34(14) . .
C32 Zn1 C31 C35 -117.2(2) . .
C1 Zn1 C31 C36 -1.1(3) . .
C33 Zn1 C31 C36 157.6(2) . .
C34 Zn1 C31 C36 -159.8(2) . .
C32 Zn1 C31 C36 120.4(3) . .
C35 Zn1 C31 C36 -122.4(3) . .
C35 C31 C32 C33 -0.2(3) . .
C36 C31 C32 C33 172.7(2) . .
Zn1 C31 C32 C33 -61.95(16) . .
C35 C31 C32 C37 -171.6(2) . .
C36 C31 C32 C37 1.3(4) . .
Zn1 C31 C32 C37 126.7(3) . .
C35 C31 C32 Zn1 61.73(16) . .
C36 C31 C32 Zn1 -125.4(3) . .
C1 Zn1 C32 C33 -130.38(17) . .
C34 Zn1 C32 C33 37.95(14) . .
C35 Zn1 C32 C33 80.04(16) . .
C31 Zn1 C32 C33 117.4(2) . .
C1 Zn1 C32 C31 112.21(18) . .
C33 Zn1 C32 C31 -117.4(2) . .
C34 Zn1 C32 C31 -79.45(16) . .
C35 Zn1 C32 C31 -37.36(14) . .
C1 Zn1 C32 C37 -10.7(3) . .
C33 Zn1 C32 C37 119.7(3) . .
C34 Zn1 C32 C37 157.6(3) . .
C35 Zn1 C32 C37 -160.3(3) . .
C31 Zn1 C32 C37 -122.9(3) . .
C31 C32 C33 C34 0.2(3) . .
C37 C32 C33 C34 171.7(2) . .
Zn1 C32 C33 C34 -63.33(16) . .
C31 C32 C33 C38 -170.6(2) . .
C37 C32 C33 C38 0.9(4) . .
Zn1 C32 C33 C38 125.9(3) . .
C31 C32 C33 Zn1 63.49(17) . .
C37 C32 C33 Zn1 -125.0(2) . .
C1 Zn1 C33 C32 115.2(2) . .
C34 Zn1 C33 C32 -116.5(2) . .
C35 Zn1 C33 C32 -78.84(15) . .
C31 Zn1 C33 C32 -36.85(14) . .
C1 Zn1 C33 C34 -128.27(19) . .
C32 Zn1 C33 C34 116.5(2) . .
C35 Zn1 C33 C34 37.65(14) . .
C31 Zn1 C33 C34 79.64(15) . .
C1 Zn1 C33 C38 -6.0(4) . .
C34 Zn1 C33 C38 122.2(3) . .
C32 Zn1 C33 C38 -121.3(3) . .
C35 Zn1 C33 C38 159.9(3) . .
C31 Zn1 C33 C38 -158.1(3) . .
C32 C33 C34 C35 0.0(3) . .
C38 C33 C34 C35 170.6(2) . .
Zn1 C33 C34 C35 -64.27(17) . .
C32 C33 C34 C39 -171.2(2) . .
C38 C33 C34 C39 -0.6(4) . .
Zn1 C33 C34 C39 124.6(3) . .
C32 C33 C34 Zn1 64.24(16) . .
C38 C33 C34 Zn1 -125.2(3) . .
C1 Zn1 C34 C35 -115.04(19) . .
C33 Zn1 C34 C35 116.2(2) . .
C32 Zn1 C34 C35 78.76(14) . .
C31 Zn1 C34 C35 37.26(13) . .
C1 Zn1 C34 C33 128.78(19) . .
C32 Zn1 C34 C33 -37.43(14) . .
C35 Zn1 C34 C33 -116.2(2) . .
C31 Zn1 C34 C33 -78.93(15) . .
C1 Zn1 C34 C39 6.0(4) . .
C33 Zn1 C34 C39 -122.8(3) . .
C32 Zn1 C34 C39 -160.2(3) . .
C35 Zn1 C34 C39 121.0(3) . .
C31 Zn1 C34 C39 158.3(3) . .
C33 C34 C35 C31 -0.1(3) . .
C39 C34 C35 C31 171.3(2) . .
Zn1 C34 C35 C31 -63.41(17) . .
C33 C34 C35 C40 -173.5(2) . .
C39 C34 C35 C40 -2.2(4) . .
Zn1 C34 C35 C40 123.1(2) . .
C33 C34 C35 Zn1 63.31(17) . .
C39 C34 C35 Zn1 -125.3(3) . .
C32 C31 C35 C34 0.2(3) . .
C36 C31 C35 C34 -172.5(2) . .
Zn1 C31 C35 C34 62.01(16) . .
C32 C31 C35 C40 173.6(2) . .
C36 C31 C35 C40 0.8(4) . .
Zn1 C31 C35 C40 -124.6(3) . .
C32 C31 C35 Zn1 -61.81(16) . .
C36 C31 C35 Zn1 125.4(3) . .
C1 Zn1 C35 C34 130.16(17) . .
C33 Zn1 C35 C34 -38.09(14) . .
C32 Zn1 C35 C34 -80.09(15) . .
C31 Zn1 C35 C34 -117.1(2) . .
C1 Zn1 C35 C31 -112.77(17) . .
C33 Zn1 C35 C31 78.98(15) . .
C34 Zn1 C35 C31 117.1(2) . .
C32 Zn1 C35 C31 36.99(14) . .
C1 Zn1 C35 C40 9.9(3) . .
C33 Zn1 C35 C40 -158.4(3) . .
C34 Zn1 C35 C40 -120.3(3) . .
C32 Zn1 C35 C40 159.6(3) . .
C31 Zn1 C35 C40 122.6(3) . .
C43 C41 C42 C43 -1.5(6) 3_656 .
C41 C42 C43 C41 1.5(6) . 3_656
